data_7202206
loop_
_publ_author_name
'Li, Zhen'
'Li, Mian'
'Zhan, Shun-Ze'
'Huang, Xiao-Chun'
'Ng, Seik Weng'
'Li, Dan'

_publ_section_title
;
 Pcuversuslim nets: topological variation of cyano-bridged
 copper(I)-tetrazole coordination frameworks caused by Cu2(azole)2-SBU
 versatility
;
_journal_issue 8
_journal_name_full CrystEngComm
_journal_page_first 978
_journal_paper_doi 10.1039/b806768f
_journal_volume 10
_journal_year 2008
_chemical_formula_sum 'C7 H9 Cu2 N10 Na'
_chemical_formula_weight 383.31
_chemical_name_systematic
;
?
;
_space_group_IT_number 62
_symmetry_cell_setting orthorhombic
_symmetry_space_group_name_Hall '-P 2ac 2n'
_symmetry_space_group_name_H-M 'P n m a'
_atom_sites_solution_hydrogens geom
_atom_sites_solution_primary direct
_atom_sites_solution_secondary difmap
_audit_creation_method SHELXL-97
_cell_angle_alpha 90.00
_cell_angle_beta 90.00
_cell_angle_gamma 90.00
_cell_formula_units_Z 4
_cell_length_a 9.4822(9)
_cell_length_b 16.0485(14)
_cell_length_c 8.9732(8)
_cell_measurement_reflns_used 2925
_cell_measurement_temperature 293(2)
_cell_measurement_theta_max 27.4
_cell_measurement_theta_min 2.5
_cell_volume 1365.5(2)
_computing_cell_refinement 'SAINT (Bruker, 2002)'
_computing_data_collection 'SMART (Bruker, 2002)'
_computing_data_reduction SAINT
_computing_molecular_graphics 'ORTEP-II (Johnson, 1976)'
_computing_publication_material SHELXL-97
_computing_structure_refinement 'SHELXL-97 (Sheldrick, 1997)'
_computing_structure_solution 'SHELXS-97 (Sheldrick, 1997)'
_diffrn_ambient_temperature 293(2)
_diffrn_measured_fraction_theta_full 0.986
_diffrn_measured_fraction_theta_max 0.986
_diffrn_measurement_device_type 'Bruker APEX area-dectector diffractometer'
_diffrn_measurement_method '\f and \w-scan'
_diffrn_radiation_monochromator graphite
_diffrn_radiation_source 'fine-focus sealed tube'
_diffrn_radiation_type MoK\a
_diffrn_radiation_wavelength 0.71073
_diffrn_reflns_av_R_equivalents 0.0239
_diffrn_reflns_av_sigmaI/netI 0.0197
_diffrn_reflns_limit_h_max 12
_diffrn_reflns_limit_h_min -8
_diffrn_reflns_limit_k_max 18
_diffrn_reflns_limit_k_min -20
_diffrn_reflns_limit_l_max 10
_diffrn_reflns_limit_l_min -11
_diffrn_reflns_number 7895
_diffrn_reflns_theta_full 27.49
_diffrn_reflns_theta_max 27.49
_diffrn_reflns_theta_min 2.54
_diffrn_standards_decay_% 0
_diffrn_standards_interval_count 0
_diffrn_standards_interval_time 0
_diffrn_standards_number 0
_exptl_absorpt_coefficient_mu 3.151
_exptl_absorpt_correction_T_max 0.7434
_exptl_absorpt_correction_T_min 0.5063
_exptl_absorpt_correction_type multi-scan
_exptl_absorpt_process_details 'SADABS (Bruker, 2002)'
_exptl_crystal_colour brown
_exptl_crystal_density_diffrn 1.865
_exptl_crystal_density_method 'not measured'
_exptl_crystal_description block
_exptl_crystal_F_000 760
_exptl_crystal_size_max 0.35
_exptl_crystal_size_mid 0.20
_exptl_crystal_size_min 0.20
_refine_diff_density_max 0.370
_refine_diff_density_min -0.335
_refine_diff_density_rms 0.068
_refine_ls_extinction_method none
_refine_ls_goodness_of_fit_ref 1.018
_refine_ls_hydrogen_treatment constr
_refine_ls_matrix_type full
_refine_ls_number_parameters 102
_refine_ls_number_reflns 1599
_refine_ls_number_restraints 7
_refine_ls_restrained_S_all 1.021
_refine_ls_R_factor_all 0.0343
_refine_ls_R_factor_gt 0.0289
_refine_ls_shift/su_max 0.001
_refine_ls_shift/su_mean 0.000
_refine_ls_structure_factor_coef Fsqd
_refine_ls_weighting_details 'calc w=1/[\s^2^(Fo^2^)+(0.0469P)^2^+0.6644P] where P=(Fo^2^+2Fc^2^)/3'
_refine_ls_weighting_scheme calc
_refine_ls_wR_factor_gt 0.0765
_refine_ls_wR_factor_ref 0.0800
_reflns_number_gt 1380
_reflns_number_total 1599
_reflns_threshold_expression >2sigma(I)
_cod_data_source_file b806768f.txt
_cod_data_source_block complex1
_cod_depositor_comments
;
The following automatic conversions were performed:
'_exptl_absorpt_correction_type' value 'Multi-scan' changed to
'multi-scan' according to
'/home/saulius/struct/CIF-dictionaries/cif_core.dic' dictionary named
'cif_core.dic' version 2.4.1 from 2010-06-29.

Automatic conversion script
Id: cif_fix_enum 1527 2010-12-29 10:47:43Z saulius 
;
_cod_original_sg_symbol_H-M Pnma
_cod_database_code 7202206

loop_
_symmetry_equiv_pos_as_xyz
'x, y, z'
'-x+1/2, -y, z+1/2'
'-x, y+1/2, -z'
'x+1/2, -y+1/2, -z+1/2'
'-x, -y, -z'
'x-1/2, y, -z-1/2'
'x, -y-1/2, z'
'-x-1/2, y-1/2, z-1/2'

loop_
_atom_site_label
_atom_site_type_symbol
_atom_site_fract_x
_atom_site_fract_y
_atom_site_fract_z
_atom_site_U_iso_or_equiv
_atom_site_adp_type
_atom_site_occupancy
_atom_site_symmetry_multiplicity
_atom_site_calc_flag
_atom_site_refinement_flags
_atom_site_disorder_assembly
_atom_site_disorder_group
Cu1 Cu 0.59951(3) 0.403616(16) 0.56106(3) 0.03568(13) Uani 1 1 d . . .
Na1 Na 0.6363(2) 0.7500 0.2201(2) 0.0610(4) Uani 1 2 d S . .
N1 N 0.6165(2) 0.28598(13) 0.5333(2) 0.0384(5) Uani 0.50 1 d P . .
C1 C 0.6165(2) 0.28598(13) 0.5333(2) 0.0384(5) Uani 0.50 1 d P . .
N2 N 0.6752(2) 0.49250(11) 0.4224(2) 0.0340(4) Uani 1 1 d . . .
N3 N 0.60591(18) 0.56340(12) 0.3911(2) 0.0348(4) Uani 1 1 d . . .
N4 N 0.6787(2) 0.60701(11) 0.2958(2) 0.0379(4) Uani 1 1 d . . .
N5 N 0.7963(2) 0.56561(11) 0.2610(2) 0.0395(4) Uani 1 1 d . . .
N6 N 0.4555(6) 0.7500 0.0400(6) 0.0818(13) Uani 1 2 d S A .
C2 C 0.7929(2) 0.49599(14) 0.3418(3) 0.0394(5) Uani 1 1 d . . .
C3 C 0.9058(3) 0.4318(2) 0.3430(5) 0.0770(12) Uani 1 1 d . . .
H3A H 0.9298 0.4172 0.2424 0.115 Uiso 1 1 calc R . .
H3B H 0.8728 0.3831 0.3947 0.115 Uiso 1 1 calc R . .
H3C H 0.9875 0.4535 0.3927 0.115 Uiso 1 1 calc R . .
C4 C 0.3679(6) 0.7500 -0.0393(6) 0.0794(15) Uani 1 2 d SD . .
C5 C 0.2546(9) 0.7807(6) -0.1416(9) 0.107(3) Uani 0.50 1 d PDU A -1
H5A H 0.2765 0.8364 -0.1733 0.161 Uiso 0.50 1 calc PR A -1
H5B H 0.1659 0.7806 -0.0901 0.161 Uiso 0.50 1 calc PR A -1
H5C H 0.2488 0.7448 -0.2270 0.161 Uiso 0.50 1 calc PR A -1

loop_
_atom_site_aniso_label
_atom_site_aniso_U_11
_atom_site_aniso_U_22
_atom_site_aniso_U_33
_atom_site_aniso_U_23
_atom_site_aniso_U_13
_atom_site_aniso_U_12
Cu1 0.03846(19) 0.02332(18) 0.0453(2) 0.00406(10) -0.00055(11) 0.00244(10)
Na1 0.0824(12) 0.0293(7) 0.0711(10) 0.000 -0.0186(9) 0.000
N1 0.0467(12) 0.0267(9) 0.0418(11) 0.0009(8) -0.0015(9) 0.0005(9)
C1 0.0467(12) 0.0267(9) 0.0418(11) 0.0009(8) -0.0015(9) 0.0005(9)
N2 0.0357(10) 0.0241(9) 0.0422(10) 0.0061(7) 0.0019(8) 0.0036(7)
N3 0.0324(10) 0.0242(9) 0.0478(10) 0.0066(8) 0.0030(8) 0.0019(7)
N4 0.0394(11) 0.0265(9) 0.0477(11) 0.0069(8) 0.0067(9) 0.0038(8)
N5 0.0426(11) 0.0296(9) 0.0464(10) 0.0059(8) 0.0102(8) 0.0071(8)
N6 0.086(3) 0.068(3) 0.092(3) 0.000 -0.022(3) 0.000
C2 0.0414(12) 0.0294(11) 0.0475(13) 0.0064(9) 0.0066(10) 0.0073(9)
C3 0.068(2) 0.0559(18) 0.107(3) 0.036(2) 0.0353(19) 0.0314(16)
C4 0.070(3) 0.104(5) 0.063(3) 0.000 0.002(3) 0.000
C5 0.103(5) 0.132(8) 0.087(5) -0.007(4) -0.017(4) 0.017(5)

loop_
_atom_type_symbol
_atom_type_description
_atom_type_scat_dispersion_real
_atom_type_scat_dispersion_imag
_atom_type_scat_source
C C 0.0033 0.0016 'International Tables Vol C Tables 4.2.6.8 and 6.1.1.4'
H H 0.0000 0.0000 'International Tables Vol C Tables 4.2.6.8 and 6.1.1.4'
N N 0.0061 0.0033 'International Tables Vol C Tables 4.2.6.8 and 6.1.1.4'
Na Na 0.0362 0.0249 'International Tables Vol C Tables 4.2.6.8 and 6.1.1.4'
Cu Cu 0.3201 1.2651 'International Tables Vol C Tables 4.2.6.8 and 6.1.1.4'

loop_
_geom_angle_atom_site_label_1
_geom_angle_atom_site_label_2
_geom_angle_atom_site_label_3
_geom_angle
_geom_angle_site_symmetry_1
_geom_angle_site_symmetry_3
_geom_angle_publ_flag
N1 Cu1 N2 125.87(9) . . ?
N1 Cu1 N3 111.10(9) . 5_666 ?
N2 Cu1 N3 106.37(7) . 5_666 ?
N1 Cu1 N5 107.66(8) . 2_665 ?
N2 Cu1 N5 101.07(8) . 2_665 ?
N3 Cu1 N5 101.86(8) 5_666 2_665 ?
N6 Na1 N4 108.19(7) . 7_575 ?
N6 Na1 N4 108.19(7) . . ?
N4 Na1 N4 142.08(13) 7_575 . ?
N6 Na1 C1 100.90(15) . 8_765 ?
N4 Na1 C1 80.90(7) 7_575 8_765 ?
N4 Na1 C1 102.33(8) . 8_765 ?
N6 Na1 N1 100.90(15) . 8_765 ?
N4 Na1 N1 80.90(7) 7_575 8_765 ?
N4 Na1 N1 102.33(8) . 8_765 ?
C1 Na1 N1 0.00(11) 8_765 8_765 ?
N6 Na1 N1 100.90(15) . 2_664 ?
N4 Na1 N1 102.33(9) 7_575 2_664 ?
N4 Na1 N1 80.90(7) . 2_664 ?
C1 Na1 N1 22.66(9) 8_765 2_664 ?
N1 Na1 N1 22.66(9) 8_765 2_664 ?
N6 Na1 C1 100.90(15) . 2_664 ?
N4 Na1 C1 102.33(9) 7_575 2_664 ?
N4 Na1 C1 80.90(7) . 2_664 ?
C1 Na1 C1 22.66(9) 8_765 2_664 ?
N1 Na1 C1 22.66(9) 8_765 2_664 ?
N1 Na1 C1 0.00(11) 2_664 2_664 ?
C1 N1 N1 0.0(3) 7_565 7_565 ?
C1 N1 Cu1 171.06(7) 7_565 . ?
N1 N1 Cu1 171.06(7) 7_565 . ?
C1 N1 Na1 78.67(4) 7_565 2_665 ?
N1 N1 Na1 78.67(4) 7_565 2_665 ?
Cu1 N1 Na1 100.76(8) . 2_665 ?
C2 N2 N3 105.13(17) . . ?
C2 N2 Cu1 131.37(15) . . ?
N3 N2 Cu1 123.49(14) . . ?
N4 N3 N2 109.45(17) . . ?
N4 N3 Cu1 119.91(14) . 5_666 ?
N2 N3 Cu1 129.45(14) . 5_666 ?
N3 N4 N5 109.18(17) . . ?
N3 N4 Na1 127.16(15) . . ?
N5 N4 Na1 122.92(15) . . ?
N4 N5 C2 105.67(18) . . ?
N4 N5 Cu1 118.30(14) . 2_664 ?
C2 N5 Cu1 132.17(16) . 2_664 ?
C4 N6 Na1 177.3(5) . . ?
N5 C2 N2 110.55(19) . . ?
N5 C2 C3 124.6(2) . . ?
N2 C2 C3 124.8(2) . . ?
N6 C4 C5 160.8(4) . 7_575 ?
N6 C4 C5 160.8(4) . . ?
C5 C4 C5 38.5(7) 7_575 . ?

loop_
_geom_bond_atom_site_label_1
_geom_bond_atom_site_label_2
_geom_bond_distance
_geom_bond_site_symmetry_2
_geom_bond_publ_flag
Cu1 N1 1.911(2) . ?
Cu1 N2 2.0244(18) . ?
Cu1 N3 2.0637(18) 5_666 ?
Cu1 N5 2.1067(19) 2_665 ?
Na1 N6 2.356(5) . ?
Na1 N4 2.4265(18) 7_575 ?
Na1 N4 2.4265(18) . ?
Na1 C1 2.939(3) 8_765 ?
Na1 N1 2.939(3) 8_765 ?
Na1 N1 2.939(3) 2_664 ?
Na1 C1 2.939(3) 2_664 ?
N1 C1 1.155(4) 7_565 ?
N1 N1 1.155(4) 7_565 ?
N1 Na1 2.939(3) 2_665 ?
N2 C2 1.331(3) . ?
N2 N3 1.344(2) . ?
N3 N4 1.303(3) . ?
N3 Cu1 2.0637(18) 5_666 ?
N4 N5 1.335(3) . ?
N5 C2 1.332(3) . ?
N5 Cu1 2.1067(19) 2_664 ?
N6 C4 1.095(7) . ?
C2 C3 1.486(3) . ?
C4 C5 1.496(7) 7_575 ?
C4 C5 1.496(7) . ?
